data_7023604
loop_
_publ_author_name
'Dhal, Piu'
'Nandy, Madhusudan'
'Sadhukhan, Dipali'
'Zangrando, Ennio'
'Pilet, Guillaume'
'G\'omez-Garc\'ia, Carlos J'
'Mitra, Samiran'

_publ_section_title
;
 Novel mixed-valence Cu compounds formed by Cu(II) dimers with double
 oximato bridges: in situ formation of anionic layer [Cu2(SCN)3]n(n-).
;
_journal_issue 40
_journal_name_full 'Dalton transactions (Cambridge, England : 2003)'
_journal_page_first 14545
_journal_page_last 14555
_journal_paper_doi 10.1039/c3dt51561c
_journal_volume 42
_journal_year 2013
_chemical_formula_moiety 'C77 H80 Cu5 N17 O4 S5'
_chemical_formula_sum 'C77 H80 Cu5 N17 O4 S5'
_chemical_formula_weight 1785.65
_space_group_IT_number 15
_symmetry_cell_setting monoclinic
_symmetry_space_group_name_Hall '-C 2yc'
_symmetry_space_group_name_H-M 'C 1 2/c 1'
_atom_sites_solution_hydrogens difmap
_atom_sites_solution_primary other
_cell_angle_alpha 90.0
_cell_angle_beta 115.620(10)
_cell_angle_gamma 90.0
_cell_formula_units_Z 8
_cell_length_a 51.203(4)
_cell_length_b 12.5267(7)
_cell_length_c 29.582(3)
_cell_measurement_reflns_used 4501
_cell_measurement_temperature 293
_cell_measurement_theta_max 25
_cell_measurement_theta_min 3
_cell_volume 17109(3)
_computing_cell_refinement 'CrysAlis, (Oxford Diffraction, 2002)'
_computing_data_collection 'Gemini, (Oxford Diffraction, 2006)'
_computing_data_reduction 'CrysAlis, (Oxford Diffraction, 2002)'
_computing_molecular_graphics 'CAMERON (Watkin et al., 1996)'
_computing_publication_material 'CRYSTALS (Betteridge et al., 2003)'
_computing_structure_refinement 'CRYSTALS (Betteridge et al., 2003)'
_computing_structure_solution 'Superflip (Palatinus & Chapuis, 2007)'
_diffrn_ambient_temperature 293
_diffrn_measured_fraction_theta_full 0.943
_diffrn_measured_fraction_theta_max 0.778
_diffrn_measurement_device Area
_diffrn_measurement_device_type 'Oxford Diffraction Gemini'
_diffrn_measurement_method \w/2\q
_diffrn_radiation_monochromator graphite
_diffrn_radiation_type 'Mo K\a'
_diffrn_radiation_wavelength 0.71069
_diffrn_reflns_av_R_equivalents 0.086
_diffrn_reflns_limit_h_max 44
_diffrn_reflns_limit_h_min -56
_diffrn_reflns_limit_k_max 13
_diffrn_reflns_limit_k_min -14
_diffrn_reflns_limit_l_max 35
_diffrn_reflns_limit_l_min -24
_diffrn_reflns_number 36747
_diffrn_reflns_theta_full 18.701
_diffrn_reflns_theta_max 24.935
_diffrn_reflns_theta_min 2.995
_diffrn_standards_number 0
_exptl_absorpt_coefficient_mu 1.403
_exptl_absorpt_correction_T_max 0.92
_exptl_absorpt_correction_T_min 0.29
_exptl_absorpt_correction_type analytical
_exptl_absorpt_process_details
; 
 Analytical Absorption (De Meulenaer & Tompa, 1965) 
;
_exptl_crystal_colour dark
_exptl_crystal_density_diffrn 1.388
_exptl_crystal_density_method 'not measured'
_exptl_crystal_description needle
_exptl_crystal_F_000 7344
_exptl_crystal_size_max 0.686
_exptl_crystal_size_mid 0.105
_exptl_crystal_size_min 0.063
_platon_squeeze_details
;
;
_refine_diff_density_max 2.18
_refine_diff_density_min -1.00
_refine_ls_extinction_method None
_refine_ls_goodness_of_fit_ref 1.1115
_refine_ls_hydrogen_treatment noref
_refine_ls_matrix_type full
_refine_ls_number_parameters 949
_refine_ls_number_reflns 9292
_refine_ls_number_restraints 18
_refine_ls_R_factor_all 0.1334
_refine_ls_R_factor_gt 0.0863
_refine_ls_shift/su_max 0.0006761
_refine_ls_shift/su_mean 0.0000151
_refine_ls_structure_factor_coef F
_refine_ls_weighting_details
;
 Method, part 1, Chebychev polynomial, (Watkin, 1994, Prince, 1982) 
 [weight] = 1.0/[A~0~*T~0~(x)+A~1~*T~1~(x) ... +A~n-1~]*T~n-1~(x)] 
 where A~i~ are the Chebychev coefficients listed below and x= Fcalc/Fmax 
 Method = Robust Weighting (Prince, 1982) 
 W = [weight] * [1-(deltaF/6*sigmaF)^2^]^2^ 
 A~i~ are: 
 1.94 -2.66 -0.187 -1.50 -0.746 
;
_refine_ls_weighting_scheme calc
_refine_ls_wR_factor_all 0.1308
_refine_ls_wR_factor_gt 0.0850
_refine_ls_wR_factor_ref 0.0931
_reflns_limit_h_max 53
_reflns_limit_h_min -56
_reflns_limit_k_max 14
_reflns_limit_k_min 0
_reflns_limit_l_max 35
_reflns_limit_l_min 0
_reflns_number_gt 7504
_reflns_number_total 11614
_reflns_threshold_expression I>2.0\s(I)
_oxford_diffrn_Wilson_B_factor 2.77
_oxford_diffrn_Wilson_scale 45.75
_oxford_refine_ls_r_factor_ref 0.1072
_oxford_refine_ls_scale 0.1598(3)
_oxford_reflns_number_all 11601
_oxford_reflns_threshold_expression_ref I>1.0\s(I)
_cod_data_source_file c3dt51561c.txt
_cod_data_source_block 1
_cod_depositor_comments
;
The following automatic conversions were performed:

'_atom_sites_solution_primary' value 'Other' changed to 'other'
according to /home/saulius/struct/CIF-dictionaries/cif_core.dic
dictionary named 'cif_core.dic' version 2.4.2 from 2011-04-26.

Automatic conversion script
Id: cif_fix_values 1891 2012-01-12 08:04:46Z andrius 

2018-03-07
Z value and formula fixed to values more according to usual
chemical conventions.                 miguel
;
_cod_original_formula_sum 'C154 H160 Cu10 N34 O8 S10'
_cod_original_formula_weight 3571.31
_cod_original_formula_moiety 'C154 H160 Cu10 N34 O8 S10'
_cod_original_formula_units_Z 4
_cod_original_cell_volume 17109(2)
_cod_original_sg_symbol_H-M 'C 2/c '
_cod_database_code 7023604

loop_
_symmetry_equiv_pos_as_xyz
x,y,z
-x,-y,-z
x+1/2,y+1/2,z
-x+1/2,-y+1/2,-z
x,-y,z+1/2
-x,y,-z+1/2
x+1/2,-y+1/2,z+1/2
-x+1/2,y+1/2,-z+1/2

loop_
_atom_site_label
_atom_site_type_symbol
_atom_site_fract_x
_atom_site_fract_y
_atom_site_fract_z
_atom_site_U_iso_or_equiv
_atom_site_occupancy
_atom_site_adp_type
_atom_site_refinement_flags_adp
Cu2 Cu 0.38451(2) 0.43601(7) 0.10719(4) 0.0320 1.0000 Uani .
O1 O 0.36453(13) 0.5337(4) 0.1310(2) 0.0419 1.0000 Uani .
N1 N 0.36868(14) 0.6383(5) 0.1271(2) 0.0296 1.0000 Uani .
Cu1 Cu 0.40667(2) 0.71133(7) 0.14526(4) 0.0357 1.0000 Uani .
S1 S 0.42128(7) 0.6974(3) 0.24118(11) 0.0840 1.0000 Uani .
N2 N 0.38131(14) 0.8333(5) 0.1277(3) 0.0344 1.0000 Uani .
C5 C 0.3926(2) 0.9416(7) 0.1240(4) 0.0499 1.0000 Uani U
C6 C 0.4262(2) 0.9262(7) 0.1611(4) 0.0510 1.0000 Uani U
N3 N 0.43762(16) 0.8259(6) 0.1500(3) 0.0499 1.0000 Uani U
C7 C 0.4389(2) 0.8285(9) 0.1019(5) 0.0674 1.0000 Uani .
C8 C 0.4668(2) 0.8041(9) 0.1895(5) 0.0751 1.0000 Uani .
C3 C 0.35390(19) 0.8146(6) 0.1117(3) 0.0328 1.0000 Uani .
C1002 C 0.34654(18) 0.7015(6) 0.1135(3) 0.0332 1.0000 Uani .
C4 C 0.31675(17) 0.6630(6) 0.1002(3) 0.0311 1.0000 Uani .
C15 C 0.3093(2) 0.6193(8) 0.1356(4) 0.0501 1.0000 Uani .
C16 C 0.2814(3) 0.5821(9) 0.1217(5) 0.0689 1.0000 Uani .
C17 C 0.2609(2) 0.5891(10) 0.0728(5) 0.0657 1.0000 Uani .
C18 C 0.2686(2) 0.6328(11) 0.0383(5) 0.0778 1.0000 Uani .
C19 C 0.2961(2) 0.6706(9) 0.0518(4) 0.0630 1.0000 Uani .
C1043 C 0.33111(18) 0.8977(7) 0.0913(3) 0.0361 1.0000 Uani .
C21 C 0.3157(2) 0.9256(8) 0.1182(4) 0.0568 1.0000 Uani .
C22 C 0.2941(3) 1.0048(9) 0.0991(6) 0.0724 1.0000 Uani .
C23 C 0.2885(2) 1.0513(9) 0.0532(6) 0.0740 1.0000 Uani .
C24 C 0.3039(2) 1.0222(8) 0.0271(4) 0.0599 1.0000 Uani .
C25 C 0.3256(2) 0.9456(7) 0.0477(3) 0.0457 1.0000 Uani .
O2 O 0.43182(12) 0.6034(4) 0.1412(3) 0.0448 1.0000 Uani .
N4 N 0.42466(15) 0.5021(5) 0.1326(3) 0.0385 1.0000 Uani .
C102 C 0.44402(17) 0.4388(6) 0.1295(3) 0.0313 1.0000 Uani .
C103 C 0.43402(18) 0.3275(6) 0.1176(3) 0.0342 1.0000 Uani .
N5 N 0.40665(15) 0.3132(5) 0.1043(3) 0.0333 1.0000 Uani .
C105 C 0.3919(2) 0.2097(7) 0.0956(4) 0.0452 1.0000 Uani .
C106 C 0.3606(2) 0.2320(7) 0.0682(4) 0.0506 1.0000 Uani .
N6 N 0.35187(15) 0.3233(5) 0.0914(3) 0.0402 1.0000 Uani .
C107 C 0.3502(3) 0.2916(9) 0.1374(5) 0.0685 1.0000 Uani .
C108 C 0.3231(2) 0.3637(9) 0.0556(5) 0.0775 1.0000 Uani .
C1042 C 0.45554(18) 0.2414(6) 0.1248(3) 0.0381 1.0000 Uani .
C37 C 0.4772(3) 0.2215(9) 0.1709(4) 0.0675 1.0000 Uani .
C38 C 0.4983(3) 0.1441(11) 0.1794(5) 0.0849 1.0000 Uani .
C39 C 0.4970(2) 0.0887(9) 0.1393(6) 0.0684 1.0000 Uani .
C40 C 0.4756(3) 0.1054(9) 0.0919(5) 0.0693 1.0000 Uani .
C41 C 0.4547(2) 0.1841(8) 0.0848(4) 0.0556 1.0000 Uani .
C101 C 0.47222(17) 0.4768(7) 0.1336(4) 0.0390 1.0000 Uani .
C43 C 0.4935(4) 0.4961(13) 0.1791(6) 0.1000 1.0000 Uani .
C44 C 0.5216(3) 0.5377(13) 0.1839(6) 0.1000 1.0000 Uani .
C45 C 0.5229(3) 0.5534(13) 0.1436(6) 0.1000 1.0000 Uani .
C46 C 0.5040(4) 0.5401(13) 0.0983(6) 0.1000 1.0000 Uani .
C47 C 0.4757(3) 0.4993(12) 0.0926(6) 0.0922 1.0000 Uani .
N13 N 0.36997(19) 0.5109(7) 0.0345(3) 0.0544 1.0000 Uani .
C1012 C 0.3687(2) 0.5989(9) 0.0221(3) 0.0474 1.0000 Uani .
S4 S 0.36601(9) 0.7246(2) 0.00478(11) 0.0767 1.0000 Uani .
Cu5 Cu 0.36407(2) 0.70968(7) 0.39287(4) 0.0303 1.0000 Uani .
N11 N 0.34184(14) 0.5855(5) 0.3963(3) 0.0317 1.0000 Uani .
C205 C 0.35640(18) 0.4829(6) 0.4023(4) 0.0406 1.0000 Uani .
C206 C 0.38843(19) 0.5067(7) 0.4300(4) 0.0478 1.0000 Uani .
N12 N 0.39681(14) 0.5979(5) 0.4070(3) 0.0356 1.0000 Uani .
C208 C 0.4255(2) 0.6398(8) 0.4415(4) 0.0562 1.0000 Uani .
C207 C 0.3976(2) 0.5677(8) 0.3594(4) 0.0575 1.0000 Uani .
C203 C 0.31493(17) 0.6001(6) 0.3822(3) 0.0296 1.0000 Uani .
C202 C 0.30488(18) 0.7116(7) 0.3711(3) 0.0344 1.0000 Uani .
N10 N 0.32411(13) 0.7768(5) 0.3694(2) 0.0277 1.0000 Uani .
O4 O 0.31686(12) 0.8780(4) 0.3592(3) 0.0435 1.0000 Uani .
Cu4 Cu 0.34219(2) 0.98420(7) 0.35457(4) 0.0329 1.0000 Uani .
S3 S 0.32648(6) 0.9664(2) 0.25485(11) 0.0615 1.0000 Uani .
Cu3 Cu 0.33585(3) 0.79088(11) 0.25261(5) 0.0641 1.0000 Uani .
S2 S 0.30304(7) 0.6745(3) 0.25295(13) 0.0775 1.0000 Uani .
C1022 C 0.3190(3) 0.5547(14) 0.2597(5) 0.0765 1.0000 Uani .
N16 N 0.3293(3) 0.4714(11) 0.2641(5) 0.0982 1.0000 Uani .
N15 N 0.3687(2) 0.7510(9) 0.2415(4) 0.0784 1.0000 Uani .
N8 N 0.36822(14) 1.1058(5) 0.3703(3) 0.0338 1.0000 Uani .
C305 C 0.3569(2) 1.2068(7) 0.3744(4) 0.0498 1.0000 Uani .
C306 C 0.3232(2) 1.2008(7) 0.3383(4) 0.0519 1.0000 Uani .
N9 N 0.31180(14) 1.1011(5) 0.3489(3) 0.0408 1.0000 Uani .
C308 C 0.3109(3) 1.1054(9) 0.3985(4) 0.0635 1.0000 Uani .
C307 C 0.28250(19) 1.0813(8) 0.3094(4) 0.0600 1.0000 Uani .
C304 C 0.39481(18) 1.0842(6) 0.3839(3) 0.0334 1.0000 Uani .
C1046 C 0.41852(18) 1.1666(7) 0.4038(4) 0.0403 1.0000 Uani .
C77 C 0.4249(2) 1.2143(7) 0.4486(4) 0.0523 1.0000 Uani .
C78 C 0.4476(3) 1.2847(9) 0.4686(5) 0.0778 1.0000 Uani .
C79 C 0.4632(3) 1.3120(10) 0.4436(7) 0.0881 1.0000 Uani .
C80 C 0.4572(3) 1.2665(11) 0.3983(7) 0.0945 1.0000 Uani .
C81 C 0.4346(2) 1.1916(8) 0.3783(5) 0.0647 1.0000 Uani .
C302 C 0.40160(16) 0.9712(6) 0.3806(3) 0.0278 1.0000 Uani .
N7 N 0.37931(14) 0.9090(5) 0.3695(2) 0.0280 1.0000 Uani .
O3 O 0.38304(12) 0.8051(4) 0.3655(2) 0.0356 1.0000 Uani .
C301 C 0.43124(18) 0.9292(6) 0.3927(3) 0.0366 1.0000 Uani .
C86 C 0.4368(2) 0.8808(8) 0.3565(4) 0.0468 1.0000 Uani .
C87 C 0.4643(3) 0.8376(9) 0.3694(5) 0.0662 1.0000 Uani .
C88 C 0.4848(2) 0.8414(9) 0.4172(6) 0.0718 1.0000 Uani .
C89 C 0.4794(2) 0.8885(9) 0.4547(5) 0.0647 1.0000 Uani .
C90 C 0.4521(2) 0.9324(8) 0.4413(4) 0.0559 1.0000 Uani .
C201 C 0.2748(2) 0.7458(7) 0.3603(5) 0.0531 1.0000 Uani U
C92 C 0.2662(3) 0.7443(11) 0.3977(5) 0.0854 1.0000 Uani .
C93 C 0.2378(3) 0.7790(11) 0.3856(7) 0.0902 1.0000 Uani U
C94 C 0.2193(3) 0.8128(11) 0.3389(8) 0.1018 1.0000 Uani .
C95 C 0.2289(2) 0.8130(11) 0.3028(6) 0.0892 1.0000 Uani .
C96 C 0.2566(2) 0.7822(9) 0.3131(4) 0.0623 1.0000 Uani .
C204 C 0.29338(18) 0.5125(6) 0.3749(3) 0.0348 1.0000 Uani .
C98 C 0.2945(2) 0.4524(7) 0.4147(4) 0.0451 1.0000 Uani .
C99 C 0.2744(2) 0.3729(8) 0.4070(4) 0.0477 1.0000 Uani .
C100 C 0.2535(2) 0.3504(7) 0.3598(4) 0.0523 1.0000 Uani .
C1045 C 0.2527(2) 0.4114(7) 0.3198(4) 0.0505 1.0000 Uani .
C1044 C 0.27203(18) 0.4919(7) 0.3270(3) 0.0418 1.0000 Uani .
N14 N 0.38050(18) 0.7854(7) 0.4658(3) 0.0532 1.0000 Uani .
C104 C 0.3819(2) 0.8768(9) 0.4766(3) 0.0480 1.0000 Uani .
S5 S 0.38505(9) 0.9999(2) 0.49384(12) 0.0808 1.0000 Uani .
C1032 C 0.3542(3) 1.0239(11) 0.2522(5) 0.0855 1.0000 Uani .
N17 N 0.3726(4) 1.0660(15) 0.2504(7) 0.1036 1.0000 Uani .
C2 C 0.3903(3) 0.7302(9) 0.2415(4) 0.0607 1.0000 Uani .
H51 H 0.3888 0.9587 0.0891 0.0601 1.0000 Uiso .
H52 H 0.3832 0.9971 0.1350 0.0603 1.0000 Uiso .
H61 H 0.4376 0.9860 0.1579 0.0611 1.0000 Uiso .
H62 H 0.4285 0.9236 0.1958 0.0612 1.0000 Uiso .
H71 H 0.4468 0.7618 0.0961 0.1030 1.0000 Uiso .
H72 H 0.4510 0.8867 0.1005 0.1031 1.0000 Uiso .
H73 H 0.4198 0.8376 0.0747 0.1031 1.0000 Uiso .
H83 H 0.4736 0.7358 0.1846 0.1210 1.0000 Uiso .
H82 H 0.4800 0.8582 0.1890 0.1211 1.0000 Uiso .
H81 H 0.4665 0.8052 0.2222 0.1210 1.0000 Uiso .
H151 H 0.3231 0.6145 0.1689 0.0644 1.0000 Uiso .
H161 H 0.2763 0.5535 0.1463 0.0792 1.0000 Uiso .
H171 H 0.2422 0.5643 0.0641 0.0761 1.0000 Uiso .
H181 H 0.2545 0.6360 0.0045 0.0951 1.0000 Uiso .
H191 H 0.3013 0.7018 0.0274 0.0732 1.0000 Uiso .
H211 H 0.3161 0.8803 0.1445 0.0692 1.0000 Uiso .
H221 H 0.2837 1.0244 0.1176 0.0912 1.0000 Uiso .
H231 H 0.2733 1.1029 0.0408 0.0891 1.0000 Uiso .
H241 H 0.2995 1.0528 -0.0047 0.0772 1.0000 Uiso .
H251 H 0.3270 0.8994 0.0235 0.0584 1.0000 Uiso .
H1051 H 0.3986 0.1606 0.0767 0.0603 1.0000 Uiso .
H1052 H 0.3967 0.1765 0.1285 0.0603 1.0000 Uiso .
H1061 H 0.3559 0.2523 0.0332 0.0693 1.0000 Uiso .
H1062 H 0.3490 0.1686 0.0671 0.0691 1.0000 Uiso .
H1071 H 0.3464 0.3513 0.1540 0.1050 1.0000 Uiso .
H1072 H 0.3685 0.2584 0.1607 0.1050 1.0000 Uiso .
H1073 H 0.3350 0.2382 0.1302 0.1051 1.0000 Uiso .
H371 H 0.4774 0.2602 0.1985 0.0832 1.0000 Uiso .
H381 H 0.5134 0.1319 0.2120 0.1002 1.0000 Uiso .
H391 H 0.5111 0.0365 0.1438 0.0833 1.0000 Uiso .
H401 H 0.4750 0.0659 0.0642 0.0861 1.0000 Uiso .
H411 H 0.4392 0.1950 0.0522 0.0702 1.0000 Uiso .
H431 H 0.4899 0.4887 0.2079 0.1201 1.0000 Uiso .
H441 H 0.5384 0.5459 0.2163 0.1204 1.0000 Uiso .
H451 H 0.5409 0.5796 0.1457 0.1203 1.0000 Uiso .
H461 H 0.5063 0.5556 0.0688 0.1203 1.0000 Uiso .
H472 H 0.4609 0.4771 0.0585 0.1152 1.0000 Uiso .
H2051 H 0.3499 0.4319 0.4198 0.0542 1.0000 Uiso .
H2052 H 0.3510 0.4541 0.3673 0.0533 1.0000 Uiso .
H2061 H 0.3931 0.5247 0.4653 0.0613 1.0000 Uiso .
H2062 H 0.3999 0.4441 0.4304 0.0612 1.0000 Uiso .
H2082 H 0.4299 0.7031 0.4285 0.0870 1.0000 Uiso .
H2081 H 0.4400 0.5865 0.4476 0.0872 1.0000 Uiso .
H2083 H 0.4252 0.6571 0.4738 0.0871 1.0000 Uiso .
H2071 H 0.4052 0.6259 0.3474 0.0912 1.0000 Uiso .
H2072 H 0.4101 0.5054 0.3648 0.0911 1.0000 Uiso .
H2073 H 0.3785 0.5494 0.3344 0.0911 1.0000 Uiso .
H3051 H 0.3667 1.2626 0.3654 0.0621 1.0000 Uiso .
H3052 H 0.3604 1.2193 0.4100 0.0623 1.0000 Uiso .
H3061 H 0.3135 1.2626 0.3442 0.0651 1.0000 Uiso .
H3062 H 0.3204 1.2027 0.3031 0.0653 1.0000 Uiso .
H3081 H 0.3039 1.0379 0.4052 0.0961 1.0000 Uiso .
H3082 H 0.3299 1.1190 0.4245 0.0961 1.0000 Uiso .
H3083 H 0.2980 1.1619 0.3985 0.0961 1.0000 Uiso .
H3071 H 0.2743 1.0170 0.3155 0.0931 1.0000 Uiso .
H3073 H 0.2703 1.1411 0.3066 0.0931 1.0000 Uiso .
H3072 H 0.2834 1.0731 0.2771 0.0931 1.0000 Uiso .
H771 H 0.4224 1.1699 0.4722 0.0664 1.0000 Uiso .
H781 H 0.4524 1.3153 0.5005 0.0911 1.0000 Uiso .
H791 H 0.4785 1.3620 0.4570 0.1001 1.0000 Uiso .
H801 H 0.4682 1.2858 0.3807 0.1141 1.0000 Uiso .
H811 H 0.4336 1.1437 0.3523 0.0782 1.0000 Uiso .
H861 H 0.4224 0.8774 0.3225 0.0603 1.0000 Uiso .
H871 H 0.4679 0.8050 0.3442 0.0792 1.0000 Uiso .
H881 H 0.5032 0.8116 0.4254 0.0871 1.0000 Uiso .
H891 H 0.4938 0.8909 0.4884 0.0801 1.0000 Uiso .
H901 H 0.4476 0.9660 0.4662 0.0691 1.0000 Uiso .
H921 H 0.2784 0.7211 0.4300 0.1051 1.0000 Uiso .
H931 H 0.2311 0.7759 0.4108 0.1520 1.0000 Uiso .
H941 H 0.2009 0.8368 0.3328 0.1201 1.0000 Uiso .
H951 H 0.2162 0.8354 0.2693 0.1093 1.0000 Uiso .
H961 H 0.2635 0.7865 0.2883 0.0793 1.0000 Uiso .
H2041 H 0.2710 0.5343 0.2991 0.0541 1.0000 Uiso .
H2042 H 0.2380 0.3970 0.2861 0.0602 1.0000 Uiso .
H2043 H 0.2395 0.2946 0.3538 0.0618 1.0000 Uiso .
H2044 H 0.2749 0.3309 0.4343 0.0607 1.0000 Uiso .
H981 H 0.3092 0.4668 0.4479 0.0574 1.0000 Uiso .
H1081 H 0.3243 0.3851 0.0250 0.0970 1.0000 Uiso .
H1082 H 0.3178 0.4240 0.0689 0.0970 1.0000 Uiso .
H1083 H 0.3090 0.3095 0.0476 0.0970 1.0000 Uiso .

loop_
_atom_site_aniso_label
_atom_site_aniso_U_11
_atom_site_aniso_U_22
_atom_site_aniso_U_33
_atom_site_aniso_U_23
_atom_site_aniso_U_13
_atom_site_aniso_U_12
Cu2 0.0280(5) 0.0230(5) 0.0481(6) -0.0022(4) 0.0194(5) -0.0025(4)
O1 0.049(4) 0.025(3) 0.059(4) 0.002(3) 0.030(3) 0.001(3)
N1 0.036(4) 0.022(3) 0.041(4) 0.001(3) 0.026(3) 0.002(3)
Cu1 0.0308(6) 0.0242(5) 0.0512(7) -0.0045(5) 0.0170(5) -0.0022(4)
S1 0.0595(19) 0.140(3) 0.0441(17) 0.0064(18) 0.0143(15) 0.040(2)
N2 0.031(4) 0.019(3) 0.045(4) -0.002(3) 0.009(3) -0.006(3)
C5 0.043(4) 0.022(3) 0.090(5) -0.016(3) 0.033(4) -0.015(3)
C6 0.043(4) 0.023(3) 0.090(5) -0.015(3) 0.032(4) -0.015(3)
N3 0.036(4) 0.028(4) 0.082(6) -0.008(4) 0.021(4) -0.008(3)
C7 0.060(7) 0.055(7) 0.091(9) 0.009(6) 0.036(7) -0.003(5)
C8 0.045(6) 0.058(7) 0.100(10) -0.002(6) 0.010(7) -0.009(5)
C3 0.043(5) 0.023(4) 0.041(5) -0.006(4) 0.026(4) -0.003(4)
C1002 0.040(5) 0.034(5) 0.026(4) -0.005(4) 0.015(4) -0.001(4)
C4 0.031(5) 0.031(4) 0.036(5) 0.003(4) 0.018(4) 0.007(4)
C15 0.051(6) 0.061(6) 0.041(6) -0.007(5) 0.023(5) -0.010(5)
C16 0.059(7) 0.074(8) 0.094(10) -0.028(7) 0.052(8) -0.023(6)
C17 0.035(6) 0.078(8) 0.087(9) -0.018(7) 0.029(7) -0.014(5)
C18 0.048(7) 0.089(9) 0.074(8) -0.002(7) 0.006(6) -0.023(6)
C19 0.051(6) 0.077(8) 0.050(7) 0.016(6) 0.010(6) -0.018(6)
C1043 0.028(5) 0.035(5) 0.048(6) -0.004(4) 0.019(4) -0.002(4)
C21 0.058(6) 0.040(6) 0.074(7) 0.005(5) 0.030(6) 0.012(5)
C22 0.062(7) 0.056(7) 0.112(11) -0.008(7) 0.050(8) 0.003(6)
C23 0.047(7) 0.046(6) 0.106(11) 0.000(7) 0.012(7) 0.003(5)
C24 0.057(7) 0.041(6) 0.060(7) 0.007(5) 0.005(6) -0.004(5)
C25 0.043(5) 0.041(5) 0.041(6) -0.001(4) 0.006(4) -0.007(4)
O2 0.034(3) 0.028(3) 0.077(5) -0.013(3) 0.029(3) -0.006(3)
N4 0.033(4) 0.031(4) 0.056(5) -0.004(3) 0.024(4) -0.010(3)
C102 0.030(4) 0.027(4) 0.039(5) 0.000(4) 0.018(4) -0.003(4)
C103 0.036(5) 0.028(4) 0.038(5) 0.000(4) 0.014(4) 0.004(4)
N5 0.036(4) 0.016(3) 0.054(5) -0.001(3) 0.025(4) -0.009(3)
C105 0.043(5) 0.037(5) 0.050(6) -0.006(4) 0.015(5) -0.005(4)
C106 0.044(6) 0.037(5) 0.068(7) -0.017(5) 0.021(5) -0.011(4)
N6 0.033(4) 0.032(4) 0.057(5) 0.000(3) 0.021(4) -0.008(3)
C107 0.063(7) 0.068(7) 0.088(9) -0.001(6) 0.045(7) -0.009(6)
C108 0.042(6) 0.059(7) 0.115(11) 0.001(7) 0.018(7) 0.000(5)
C1042 0.033(5) 0.029(4) 0.050(6) -0.008(4) 0.016(5) -0.004(4)
C37 0.072(8) 0.063(7) 0.050(7) -0.012(5) 0.010(6) 0.022(6)
C38 0.065(8) 0.073(8) 0.084(9) -0.010(7) 0.003(7) 0.030(7)
C39 0.046(7) 0.046(6) 0.120(11) 0.000(7) 0.042(8) 0.007(5)
C40 0.066(8) 0.060(7) 0.087(9) -0.019(6) 0.037(7) 0.012(6)
C41 0.061(7) 0.053(6) 0.055(7) -0.005(5) 0.027(6) -0.004(5)
C101 0.019(4) 0.033(5) 0.061(6) -0.005(4) 0.013(4) -0.006(3)
C43 0.1000 0.1000 0.1000 0.0000 0.0433 0.0000
C44 0.1000 0.1000 0.1000 0.0000 0.0433 0.0000
C45 0.1000 0.1000 0.1000 0.0000 0.0433 0.0000
C46 0.1000 0.1000 0.1000 0.0000 0.0433 0.0000
C47 0.082(9) 0.101(10) 0.119(12) 0.003(9) 0.068(9) -0.033(8)
N13 0.068(6) 0.048(5) 0.050(5) 0.013(4) 0.028(4) -0.005(4)
C1012 0.053(6) 0.062(7) 0.029(5) 0.003(5) 0.020(5) -0.007(5)
S4 0.142(3) 0.0425(15) 0.0580(18) 0.0039(13) 0.055(2) -0.0034(17)
Cu5 0.0241(5) 0.0238(5) 0.0432(6) -0.0001(4) 0.0147(5) -0.0005(4)
N11 0.033(4) 0.022(3) 0.043(4) 0.004(3) 0.019(3) 0.009(3)
C205 0.037(5) 0.025(4) 0.058(6) 0.009(4) 0.020(5) -0.003(4)
C206 0.035(5) 0.035(5) 0.067(7) 0.008(5) 0.016(5) 0.003(4)
N12 0.024(4) 0.031(4) 0.049(5) 0.005(3) 0.013(3) 0.005(3)
C208 0.029(5) 0.050(6) 0.079(8) 0.005(5) 0.013(5) 0.003(4)
C207 0.052(6) 0.054(6) 0.073(7) -0.011(6) 0.034(6) 0.007(5)
C203 0.029(5) 0.025(4) 0.033(5) 0.009(3) 0.012(4) 0.004(3)
C202 0.033(5) 0.037(5) 0.033(5) 0.002(4) 0.014(4) 0.005(4)
N10 0.024(3) 0.020(3) 0.040(4) 0.002(3) 0.015(3) 0.003(3)
O4 0.034(3) 0.021(3) 0.082(5) 0.001(3) 0.031(3) 0.000(2)
Cu4 0.0270(5) 0.0231(5) 0.0500(7) -0.0008(5) 0.0180(5) 0.0001(4)
S3 0.0562(17) 0.0701(18) 0.0554(17) -0.0128(14) 0.0217(14) -0.0017(14)
Cu3 0.0719(9) 0.0693(9) 0.0636(9) -0.0156(7) 0.0410(8) -0.0100(7)
S2 0.080(2) 0.089(2) 0.086(2) -0.0240(18) 0.0570(19) -0.0216(18)
C1022 0.060(8) 0.110(11) 0.058(8) -0.013(8) 0.024(6) -0.039(8)
N16 0.068(8) 0.085(8) 0.113(10) -0.016(8) 0.013(7) -0.006(7)
N15 0.085(8) 0.084(7) 0.089(8) -0.023(6) 0.058(7) 0.000(6)
N8 0.024(4) 0.033(4) 0.040(4) -0.001(3) 0.010(3) 0.008(3)
C305 0.051(6) 0.029(5) 0.097(8) -0.030(5) 0.059(6) -0.017(4)
C306 0.049(6) 0.034(5) 0.075(7) 0.012(5) 0.029(5) 0.007(4)
N9 0.024(4) 0.031(4) 0.062(5) -0.001(3) 0.013(4) 0.004(3)
C308 0.069(7) 0.063(7) 0.071(8) -0.003(6) 0.042(6) -0.003(6)
C307 0.023(5) 0.054(6) 0.092(8) -0.009(6) 0.015(5) 0.005(4)
C304 0.036(5) 0.027(4) 0.041(5) 0.001(4) 0.020(4) -0.005(4)
C1046 0.025(4) 0.030(5) 0.062(6) 0.002(4) 0.015(5) 0.002(4)
C77 0.058(6) 0.037(5) 0.050(6) -0.011(5) 0.013(5) -0.007(5)
C78 0.076(9) 0.055(7) 0.079(9) -0.016(6) 0.011(7) -0.009(6)
C79 0.051(7) 0.055(7) 0.141(14) -0.020(8) 0.025(9) -0.025(6)
C80 0.077(9) 0.074(9) 0.146(15) -0.002(9) 0.062(10) -0.026(8)
C81 0.069(7) 0.046(6) 0.099(9) -0.002(6) 0.054(7) -0.013(5)
C302 0.025(4) 0.028(4) 0.036(5) -0.007(3) 0.019(4) -0.001(3)
N7 0.032(4) 0.018(3) 0.036(4) -0.003(3) 0.017(3) 0.000(3)
O3 0.032(3) 0.027(3) 0.053(4) -0.001(3) 0.023(3) -0.002(2)
C301 0.035(5) 0.023(4) 0.053(6) -0.002(4) 0.021(5) -0.002(4)
C86 0.042(5) 0.049(6) 0.062(7) 0.001(5) 0.035(5) -0.001(4)
C87 0.067(8) 0.056(7) 0.092(10) -0.014(6) 0.050(8) 0.004(6)
C88 0.037(6) 0.053(7) 0.127(12) 0.000(7) 0.037(8) 0.003(5)
C89 0.028(5) 0.072(7) 0.074(8) -0.006(6) 0.003(5) 0.004(5)
C90 0.043(6) 0.055(6) 0.064(7) -0.012(5) 0.018(6) 0.013(5)
C201 0.048(5) 0.035(5) 0.107(8) 0.005(5) 0.062(6) 0.006(4)
C92 0.094(9) 0.087(9) 0.119(11) 0.047(8) 0.087(9) 0.045(8)
C93 0.083(7) 0.084(7) 0.134(9) 0.023(7) 0.075(7) 0.012(6)
C94 0.050(8) 0.077(9) 0.197(18) 0.026(10) 0.070(11) 0.022(7)
C95 0.031(6) 0.079(9) 0.129(12) -0.011(8) 0.009(7) 0.018(6)
C96 0.036(6) 0.070(7) 0.058(7) 0.004(6) -0.001(5) 0.027(5)
C204 0.032(5) 0.019(4) 0.054(6) 0.006(4) 0.019(4) -0.003(3)
C98 0.046(6) 0.042(5) 0.047(6) 0.001(5) 0.020(5) 0.001(4)
C99 0.045(6) 0.050(6) 0.058(7) 0.008(5) 0.032(5) -0.007(5)
C100 0.042(6) 0.036(5) 0.088(8) -0.002(5) 0.037(6) -0.017(4)
C1045 0.033(5) 0.043(6) 0.067(7) -0.006(5) 0.014(5) -0.009(4)
C1044 0.031(5) 0.037(5) 0.050(6) 0.003(4) 0.011(5) -0.008(4)
N14 0.058(5) 0.055(6) 0.042(5) -0.008(4) 0.018(4) 0.002(4)
C104 0.043(6) 0.059(7) 0.037(6) 0.000(5) 0.012(5) 0.007(5)
S5 0.143(3) 0.0456(16) 0.071(2) -0.0058(15) 0.062(2) 0.0042(18)
C1032 0.082(9) 0.084(9) 0.084(10) -0.003(7) 0.030(8) -0.032(8)
N17 0.105(16) 0.107(15) 0.109(16) -0.033(12) 0.101(14) -0.076(13)
C2 0.073(8) 0.075(8) 0.042(6) -0.009(5) 0.032(6) 0.011(6)

loop_
_atom_type_symbol
_atom_type_scat_dispersion_real
_atom_type_scat_dispersion_imag
_atom_type_scat_Cromer_Mann_a1
_atom_type_scat_Cromer_Mann_b1
_atom_type_scat_Cromer_Mann_a2
_atom_type_scat_Cromer_Mann_b2
_atom_type_scat_Cromer_Mann_a3
_atom_type_scat_Cromer_Mann_b3
_atom_type_scat_Cromer_Mann_a4
_atom_type_scat_Cromer_Mann_b4
_atom_type_scat_Cromer_Mann_c
_atom_type_scat_source
C 0.0033 0.0016 2.3100 20.8439 1.0200 10.2075 1.5886 0.5687 0.8650 51.6512 0.2156 'International Tables Vol C 4.2.6.8 and 6.1.1.4'
H 0.0000 0.0000 0.4930 10.5109 0.3229 26.1257 0.1402 3.1424 0.0408 57.7998 0.0030 'International Tables Vol C 4.2.6.8 and 6.1.1.4'
N 0.0061 0.0033 12.2126 0.0057 3.1322 9.8933 2.0125 28.9975 1.1663 0.5826 -11.5290 'International Tables Vol C 4.2.6.8 and 6.1.1.4'
O 0.0106 0.0060 3.0485 13.2771 2.2868 5.7011 1.5463 0.3239 0.8670 32.9089 0.2508 'International Tables Vol C 4.2.6.8 and 6.1.1.4'
S 0.1246 0.1234 6.9053 1.4679 5.2034 22.2151 1.4379 0.2536 1.5863 56.1720 0.8669 'International Tables Vol C 4.2.6.8 and 6.1.1.4'
Cu 0.3201 1.2651 13.3380 3.5828 7.1676 0.2470 5.6158 11.3966 1.6735 64.8126 1.1910 'International Tables Vol C 4.2.6.8 and 6.1.1.4'
Na 0.0362 0.0249 4.7626 3.2850 3.1736 8.8422 1.2674 0.3136 1.1128 129.4240 0.6760 'International Tables Vol C 4.2.6.8 and 6.1.1.4'

loop_
_geom_angle_atom_site_label_1
_geom_angle_atom_site_label_2
_geom_angle_atom_site_label_3
_geom_angle
_geom_angle_publ_flag
O1 Cu2 N1 25.1(2) yes
O1 Cu2 N4 102.6(3) yes
N1 Cu2 N4 83.8(2) yes
O1 Cu2 N5 160.3(3) yes
N1 Cu2 N5 163.2(2) yes
N4 Cu2 N5 79.8(3) yes
O1 Cu2 N6 90.6(3) yes
N1 Cu2 N6 112.6(2) yes
N4 Cu2 N6 160.8(3) yes
N5 Cu2 N6 83.1(3) yes
O1 Cu2 N13 94.5(3) yes
N1 Cu2 N13 79.0(3) yes
N4 Cu2 N13 92.8(3) yes
N5 Cu2 N13 105.0(3) yes
N6 Cu2 N13 100.0(3) yes
Cu2 O1 N1 117.6(4) yes
O1 N1 Cu2 37.3(3) yes
O1 N1 Cu1 126.5(5) yes
Cu2 N1 Cu1 97.7(2) yes
O1 N1 C1002 118.3(6) yes
Cu2 N1 C1002 141.4(5) yes
Cu1 N1 C1002 115.0(5) yes
N1 Cu1 S1 92.8(2) yes
N1 Cu1 N2 80.0(3) yes
S1 Cu1 N2 100.9(2) yes
N1 Cu1 N3 161.7(3) yes
S1 Cu1 N3 96.9(3) yes
N2 Cu1 N3 82.9(3) yes
N1 Cu1 O2 105.3(2) yes
S1 Cu1 O2 97.9(2) yes
N2 Cu1 O2 160.2(3) yes
N3 Cu1 O2 88.7(3) yes
N1 Cu1 N4 82.9(2) yes
S1 Cu1 N4 97.12(17) yes
N2 Cu1 N4 155.7(2) yes
N3 Cu1 N4 111.1(2) yes
O2 Cu1 N4 22.5(2) yes
Cu1 S1 C2 99.6(4) yes
Cu1 N2 C5 120.2(5) yes
Cu1 N2 C3 116.9(5) yes
C5 N2 C3 122.0(7) yes
N2 C5 C6 100.1(7) yes
N2 C5 H51 111.4 no
C6 C5 H51 114.1 no
N2 C5 H52 111.2 no
C6 C5 H52 113.3 no
H51 C5 H52 106.9 no
C5 C6 N3 111.1(7) yes
C5 C6 H61 110.4 no
N3 C6 H61 108.8 no
C5 C6 H62 108.8 no
N3 C6 H62 109.0 no
H61 C6 H62 108.8 no
C6 N3 Cu1 103.7(5) yes
C6 N3 C7 112.8(8) yes
Cu1 N3 C7 107.6(6) yes
C6 N3 C8 110.1(8) yes
Cu1 N3 C8 113.9(6) yes
C7 N3 C8 108.8(9) yes
N3 C7 H71 110.6 no
N3 C7 H72 111.0 no
H71 C7 H72 108.2 no
N3 C7 H73 111.0 no
H71 C7 H73 107.6 no
H72 C7 H73 108.2 no
N3 C8 H83 110.9 no
N3 C8 H82 109.6 no
H83 C8 H82 109.0 no
N3 C8 H81 109.8 no
H83 C8 H81 109.0 no
H82 C8 H81 108.6 no
N2 C3 C1002 114.6(7) yes
N2 C3 C1043 124.0(7) yes
C1002 C3 C1043 121.4(7) yes
C3 C1002 N1 113.3(7) yes
C3 C1002 C4 123.6(7) yes
N1 C1002 C4 123.1(7) yes
C1002 C4 C15 121.3(8) yes
C1002 C4 C19 119.8(8) yes
C15 C4 C19 118.9(8) yes
C4 C15 C16 119.9(10) yes
C4 C15 H151 119.8 no
C16 C15 H151 120.3 no
C15 C16 C17 120.8(10) yes
C15 C16 H161 119.5 no
C17 C16 H161 119.8 no
C16 C17 C18 118.5(10) yes
C16 C17 H171 119.7 no
C18 C17 H171 121.8 no
C17 C18 C19 121.1(11) yes
C17 C18 H181 118.3 no
C19 C18 H181 120.6 no
C18 C19 C4 120.8(10) yes
C18 C19 H191 120.5 no
C4 C19 H191 118.6 no
C3 C1043 C21 119.2(8) yes
C3 C1043 C25 120.5(8) yes
C21 C1043 C25 120.4(9) yes
C1043 C21 C22 119.2(10) yes
C1043 C21 H211 120.0 no
C22 C21 H211 119.0 no
C21 C22 C23 118.9(11) yes
C21 C22 H221 119.2 no
C23 C22 H221 121.8 no
C22 C23 C24 121.0(10) yes
C22 C23 H231 116.6 no
C24 C23 H231 122.5 no
C23 C24 C25 118.8(10) yes
C23 C24 H241 120.4 no
C25 C24 H241 120.8 no
C24 C25 C1043 121.7(10) yes
C24 C25 H251 113.4 no
C1043 C25 H251 113.7 no
Cu1 O2 N4 123.9(5) yes
O2 N4 Cu2 128.1(5) yes
O2 N4 Cu1 33.7(3) yes
Cu2 N4 Cu1 95.2(3) yes
O2 N4 C102 116.4(6) yes
Cu2 N4 C102 113.8(5) yes
Cu1 N4 C102 150.0(5) yes
N4 C102 C103 113.4(7) yes
N4 C102 C101 123.0(7) yes
C103 C102 C101 123.5(7) yes
C102 C103 N5 115.0(7) yes
C102 C103 C1042 119.4(7) yes
N5 C103 C1042 125.5(7) yes
C103 N5 Cu2 117.1(5) yes
C103 N5 C105 125.6(7) yes
Cu2 N5 C105 116.4(5) yes
N5 C105 C106 106.5(7) yes
N5 C105 H1051 112.0 no
C106 C105 H1051 111.7 no
N5 C105 H1052 108.0 no
C106 C105 H1052 111.5 no
H1051 C105 H1052 107.2 no
C105 C106 N6 111.2(7) yes
C105 C106 H1061 109.4 no
N6 C106 H1061 107.4 no
C105 C106 H1062 111.3 no
N6 C106 H1062 109.7 no
H1061 C106 H1062 107.8 no
C106 N6 Cu2 104.6(5) yes
C106 N6 C107 111.6(8) yes
Cu2 N6 C107 109.9(6) yes
C106 N6 C108 109.5(8) yes
Cu2 N6 C108 112.5(6) yes
C107 N6 C108 108.7(8) yes
N6 C107 H1071 111.9 no
N6 C107 H1072 110.4 no
H1071 C107 H1072 108.4 no
N6 C107 H1073 110.2 no
H1071 C107 H1073 108.8 no
H1072 C107 H1073 106.9 no
N6 C108 H1081 108.3 no
N6 C108 H1082 110.5 no
H1081 C108 H1082 108.2 no
N6 C108 H1083 110.4 no
H1081 C108 H1083 108.4 no
H1082 C108 H1083 110.9 no
C103 C1042 C37 120.5(8) yes
C103 C1042 C41 120.8(9) yes
C37 C1042 C41 118.6(9) yes
C1042 C37 C38 122.9(10) yes
C1042 C37 H371 118.3 no
C38 C37 H371 118.8 no
C37 C38 C39 117.3(11) yes
C37 C38 H381 121.5 no
C39 C38 H381 121.2 no
C38 C39 C40 122.3(10) yes
C38 C39 H391 119.3 no
C40 C39 H391 118.4 no
C39 C40 C41 118.7(10) yes
C39 C40 H401 121.2 no
C41 C40 H401 120.0 no
C40 C41 C1042 120.2(10) yes
C40 C41 H411 119.8 no
C1042 C41 H411 119.9 no
C102 C101 C43 118.8(10) yes
C102 C101 C47 120.5(9) yes
C43 C101 C47 120.5(11) yes
C101 C43 C44 119.7(14) yes
C101 C43 H431 119.8 no
C44 C43 H431 120.3 no
C43 C44 C45 114.7(16) yes
C43 C44 H441 122.5 no
C45 C44 H441 122.6 no
C44 C45 C46 130.9(17) yes
C44 C45 H451 116.4 no
C46 C45 H451 112.6 no
C45 C46 C47 115.2(15) yes
C45 C46 H461 126.5 no
C47 C46 H461 118.3 no
C46 C47 C101 118.9(13) yes
C46 C47 H472 119.4 no
C101 C47 H472 120.9 no
Cu2 N13 C1012 132.7(8) yes
N13 C1012 S4 178.3(9) yes
N11 Cu5 N12 83.7(3) yes
N11 Cu5 N10 79.9(3) yes
N12 Cu5 N10 161.6(3) yes
N11 Cu5 N7 162.9(2) yes
N12 Cu5 N7 111.3(2) yes
N10 Cu5 N7 83.9(2) yes
N11 Cu5 O3 157.9(3) yes
N12 Cu5 O3 89.6(2) yes
N10 Cu5 O3 102.4(2) yes
N7 Cu5 O3 25.1(2) yes
N11 Cu5 N14 106.3(3) yes
N12 Cu5 N14 99.4(3) yes
N10 Cu5 N14 93.4(3) yes
N7 Cu5 N14 79.9(3) yes
O3 Cu5 N14 95.6(3) yes
Cu5 N11 C205 115.4(5) yes
Cu5 N11 C203 116.2(5) yes
C205 N11 C203 126.3(7) yes
N11 C205 C206 105.7(7) yes
N11 C205 H2051 111.8 no
C206 C205 H2051 112.6 no
N11 C205 H2052 106.8 no
C206 C205 H2052 112.1 no
H2051 C205 H2052 107.7 no
C205 C206 N12 111.3(7) yes
C205 C206 H2061 109.1 no
N12 C206 H2061 108.7 no
C205 C206 H2062 110.7 no
N12 C206 H2062 109.3 no
H2061 C206 H2062 107.5 no
C206 N12 Cu5 104.0(5) yes
C206 N12 C208 110.8(7) yes
Cu5 N12 C208 112.0(5) yes
C206 N12 C207 111.9(7) yes
Cu5 N12 C207 109.5(6) yes
C208 N12 C207 108.7(7) yes
N12 C208 H2082 110.9 no
N12 C208 H2081 110.0 no
H2082 C208 H2081 110.9 no
N12 C208 H2083 108.7 no
H2082 C208 H2083 108.4 no
H2081 C208 H2083 107.8 no
N12 C207 H2071 109.8 no
N12 C207 H2072 109.6 no
H2071 C207 H2072 109.1 no
N12 C207 H2073 110.7 no
H2071 C207 H2073 109.5 no
H2072 C207 H2073 108.1 no
N11 C203 C202 115.7(7) yes
N11 C203 C204 124.6(7) yes
C202 C203 C204 119.7(7) yes
C203 C202 N10 114.1(7) yes
C203 C202 C201 123.2(7) yes
N10 C202 C201 122.7(7) yes
C202 N10 Cu5 113.2(5) yes
C202 N10 O4 118.1(6) yes
Cu5 N10 O4 128.1(5) yes
C202 N10 Cu4 151.8(5) yes
Cu5 N10 Cu4 94.8(2) yes
O4 N10 Cu4 33.7(3) yes
N10 O4 Cu4 123.7(4) yes
N10 Cu4 O4 22.6(2) yes
N10 Cu4 S3 97.40(15) yes
O4 Cu4 S3 97.5(2) yes
N10 Cu4 N8 155.6(2) yes
O4 Cu4 N8 161.5(3) yes
S3 Cu4 N8 100.1(2) yes
N10 Cu4 N9 111.7(2) yes
O4 Cu4 N9 89.3(2) yes
S3 Cu4 N9 96.3(2) yes
N8 Cu4 N9 83.1(3) yes
N10 Cu4 N7 82.9(2) yes
O4 Cu4 N7 105.6(2) yes
S3 Cu4 N7 90.41(19) yes
N8 Cu4 N7 80.1(3) yes
N9 Cu4 N7 162.8(3) yes
Cu4 S3 Cu3 98.35(12) yes
Cu4 S3 C1032 99.3(5) yes
Cu3 S3 C1032 103.3(6) yes
S3 Cu3 S2 117.86(13) yes
S3 Cu3 N15 118.2(3) yes
S2 Cu3 N15 123.4(3) yes
Cu3 S2 C1022 104.9(4) yes
S2 C1022 N16 178.5(12) yes
Cu3 N15 C2 171.0(10) yes
Cu4 N8 C305 117.2(5) yes
Cu4 N8 C304 116.0(5) yes
C305 N8 C304 125.7(7) yes
N8 C305 C306 105.4(7) yes
N8 C305 H3051 110.1 no
C306 C305 H3051 113.1 no
N8 C305 H3052 109.5 no
C306 C305 H3052 111.4 no
H3051 C305 H3052 107.3 no
C305 C306 N9 108.2(7) yes
C305 C306 H3061 109.4 no
N9 C306 H3061 110.6 no
C305 C306 H3062 109.3 no
N9 C306 H3062 110.8 no
H3061 C306 H3062 108.5 no
C306 N9 Cu4 105.1(5) yes
C306 N9 C308 111.4(8) yes
Cu4 N9 C308 106.5(6) yes
C306 N9 C307 109.7(8) yes
Cu4 N9 C307 114.5(6) yes
C308 N9 C307 109.5(8) yes
N9 C308 H3081 110.1 no
N9 C308 H3082 110.4 no
H3081 C308 H3082 109.1 no
N9 C308 H3083 109.8 no
H3081 C308 H3083 108.4 no
H3082 C308 H3083 109.0 no
N9 C307 H3071 111.8 no
N9 C307 H3073 110.0 no
H3071 C307 H3073 110.4 no
N9 C307 H3072 109.2 no
H3071 C307 H3072 107.7 no
H3073 C307 H3072 107.6 no
N8 C304 C1046 123.4(7) yes
N8 C304 C302 115.8(7) yes
C1046 C304 C302 120.8(7) yes
C304 C1046 C77 119.9(8) yes
C304 C1046 C81 121.0(9) yes
C77 C1046 C81 119.1(9) yes
C1046 C77 C78 120.4(11) yes
C1046 C77 H771 114.2 no
C78 C77 H771 114.9 no
C77 C78 C79 121.2(12) yes
C77 C78 H781 119.7 no
C79 C78 H781 119.1 no
C78 C79 C80 120.1(11) yes
C78 C79 H791 121.3 no
C80 C79 H791 118.7 no
C79 C80 C81 118.8(12) yes
C79 C80 H801 120.0 no
C81 C80 H801 121.1 no
C80 C81 C1046 120.3(12) yes
C80 C81 H811 120.0 no
C1046 C81 H811 117.5 no
C304 C302 N7 112.8(7) yes
C304 C302 C301 124.5(7) yes
N7 C302 C301 122.6(7) yes
C302 N7 Cu4 114.9(5) yes
C302 N7 Cu5 141.4(5) yes
Cu4 N7 Cu5 97.8(2) yes
C302 N7 O3 117.7(6) yes
Cu4 N7 O3 127.2(5) yes
Cu5 N7 O3 38.0(3) yes
N7 O3 Cu5 116.9(4) yes
C302 C301 C86 120.2(8) yes
C302 C301 C90 119.4(8) yes
C86 C301 C90 120.2(8) yes
C301 C86 C87 119.0(10) yes
C301 C86 H861 121.3 no
C87 C86 H861 119.7 no
C86 C87 C88 120.6(10) yes
C86 C87 H871 118.4 no
C88 C87 H871 121.0 no
C87 C88 C89 121.1(10) yes
C87 C88 H881 119.5 no
C89 C88 H881 119.3 no
C88 C89 C90 117.7(10) yes
C88 C89 H891 121.0 no
C90 C89 H891 121.2 no
C89 C90 C301 121.3(10) yes
C89 C90 H901 120.1 no
C301 C90 H901 118.6 no
C202 C201 C92 119.3(10) yes
C202 C201 C96 119.7(9) yes
C92 C201 C96 120.9(10) yes
C201 C92 C93 116.9(13) yes
C201 C92 H921 122.0 no
C93 C92 H921 121.1 no
C92 C93 C94 123.1(13) yes
C92 C93 H931 118.4 no
C94 C93 H931 118.4 no
C93 C94 C95 117.9(11) yes
C93 C94 H941 120.2 no
C95 C94 H941 121.9 no
C94 C95 C96 121.2(14) yes
C94 C95 H951 120.0 no
C96 C95 H951 118.9 no
C201 C96 C95 120.0(12) yes
C201 C96 H961 119.2 no
C95 C96 H961 120.8 no
C203 C204 C98 121.3(8) yes
C203 C204 C1044 119.1(7) yes
C98 C204 C1044 119.6(8) yes
C204 C98 C99 120.1(9) yes
C204 C98 H981 119.6 no
C99 C98 H981 120.2 no
C98 C99 C100 120.9(9) yes
C98 C99 H2044 120.9 no
C100 C99 H2044 118.2 no
C99 C100 C1045 118.4(8) yes
C99 C100 H2043 121.9 no
C1045 C100 H2043 119.7 no
C100 C1045 C1044 121.3(9) yes
C100 C1045 H2042 119.7 no
C1044 C1045 H2042 119.0 no
C204 C1044 C1045 119.6(9) yes
C204 C1044 H2041 119.9 no
C1045 C1044 H2041 120.4 no
Cu5 N14 C104 130.3(7) yes
N14 C104 S5 177.4(9) yes
S3 C1032 N17 177.7(17) yes
S1 C2 N15 178.8(12) yes

loop_
_geom_bond_atom_site_label_1
_geom_bond_atom_site_label_2
_geom_bond_distance
_geom_bond_publ_flag
Cu2 O1 1.913(6) yes
Cu2 N1 2.799(6) yes
Cu2 N4 2.034(7) yes
Cu2 N5 1.933(6) yes
Cu2 N6 2.080(7) yes
Cu2 N13 2.161(8) yes
O1 N1 1.340(8) yes
N1 Cu1 2.001(6) yes
N1 C1002 1.295(10) yes
Cu1 S1 2.608(3) yes
Cu1 N2 1.925(7) yes
Cu1 N3 2.097(7) yes
Cu1 O2 1.905(6) yes
Cu1 N4 2.854(7) yes
S1 C2 1.639(13) yes
N2 C5 1.495(10) yes
N2 C3 1.294(10) yes
C5 C6 1.604(14) yes
C5 H51 0.989 no
C5 H52 0.976 no
C6 N3 1.480(12) yes
C6 H61 0.977 no
C6 H62 0.984 no
N3 C7 1.451(15) yes
N3 C8 1.472(13) yes
C7 H71 0.975 no
C7 H72 0.970 no
C7 H73 0.967 no
C8 H83 0.957 no
C8 H82 0.960 no
C8 H81 0.973 no
C3 C1002 1.472(11) yes
C3 C1043 1.483(12) yes
C1002 C4 1.481(11) yes
C4 C15 1.371(12) yes
C4 C19 1.367(13) yes
C15 C16 1.386(14) yes
C15 H151 0.933 no
C16 C17 1.374(17) yes
C16 H161 0.943 no
C17 C18 1.357(17) yes
C17 H171 0.931 no
C18 C19 1.370(15) yes
C18 H181 0.948 no
C19 H191 0.953 no
C1043 C21 1.387(13) yes
C1043 C25 1.338(13) yes
C21 C22 1.407(15) yes
C21 H211 0.953 no
C22 C23 1.388(18) yes
C22 H221 0.946 no
C23 C24 1.366(17) yes
C23 H231 0.954 no
C24 C25 1.393(14) yes
C24 H241 0.947 no
C25 H251 0.945 no
O2 N4 1.314(9) yes
N4 C102 1.303(10) yes
C102 C103 1.473(11) yes
C102 C101 1.475(11) yes
C103 N5 1.293(10) yes
C103 C1042 1.489(12) yes
N5 C105 1.464(11) yes
C105 C106 1.479(13) yes
C105 H1051 0.986 no
C105 H1052 0.989 no
C106 N6 1.496(12) yes
C106 H1061 0.992 no
C106 H1062 0.983 no
N6 C107 1.455(14) yes
N6 C108 1.482(13) yes
C107 H1071 0.960 no
C107 H1072 0.983 no
C107 H1073 0.978 no
C108 H1081 0.972 no
C108 H1082 0.942 no
C108 H1083 0.941 no
C1042 C37 1.357(14) yes
C1042 C41 1.368(13) yes
C37 C38 1.392(15) yes
C37 H371 0.946 no
C38 C39 1.351(18) yes
C38 H381 0.949 no
C39 C40 1.372(17) yes
C39 H391 0.938 no
C40 C41 1.403(15) yes
C40 H401 0.944 no
C41 H411 0.957 no
C101 C43 1.335(18) yes
C101 C47 1.331(16) yes
C43 C44 1.48(2) yes
C43 H431 0.950 no
C44 C45 1.32(2) yes
C44 H441 0.975 no
C45 C46 1.34(3) yes
C45 H451 0.953 no
C46 C47 1.473(19) yes
C46 H461 0.951 no
C47 H472 1.005 no
N13 C1012 1.154(12) yes
C1012 S4 1.642(11) yes
Cu5 N11 1.955(6) yes
Cu5 N12 2.082(6) yes
Cu5 N10 2.035(6) yes
Cu5 N7 2.790(6) yes
Cu5 O3 1.926(5) yes
Cu5 N14 2.165(8) yes
N11 C205 1.457(10) yes
N11 C203 1.268(10) yes
C205 C206 1.512(12) yes
C205 H2051 0.967 no
C205 H2052 1.015 no
C206 N12 1.484(11) yes
C206 H2061 0.991 no
C206 H2062 0.977 no
N12 C208 1.476(12) yes
N12 C207 1.475(12) yes
C208 H2082 0.950 no
C208 H2081 0.957 no
C208 H2083 0.985 no
C207 H2071 0.962 no
C207 H2072 0.976 no
C207 H2073 0.964 no
C203 C202 1.475(11) yes
C203 C204 1.503(11) yes
C202 N10 1.297(10) yes
C202 C201 1.491(12) yes
N10 O4 1.318(8) yes
N10 Cu4 2.853(6) yes
O4 Cu4 1.903(5) yes
Cu4 S3 2.709(3) yes
Cu4 N8 1.942(7) yes
Cu4 N9 2.089(7) yes
Cu4 N7 1.992(6) yes
S3 Cu3 2.256(3) yes
S3 C1032 1.624(15) yes
Cu3 S2 2.227(3) yes
Cu3 N15 1.915(11) yes
S2 C1022 1.677(18) yes
C1022 N16 1.151(17) yes
N15 C2 1.137(13) yes
N8 C305 1.418(11) yes
N8 C304 1.270(10) yes
C305 C306 1.588(14) yes
C305 H3051 0.960 no
C305 H3052 1.002 no
C306 N9 1.471(11) yes
C306 H3061 0.978 no
C306 H3062 0.986 no
N9 C308 1.486(13) yes
N9 C307 1.469(12) yes
C308 H3081 0.974 no
C308 H3082 0.959 no
C308 H3083 0.970 no
C307 H3071 0.960 no
C307 H3073 0.958 no
C307 H3072 0.983 no
C304 C1046 1.505(12) yes
C304 C302 1.471(11) yes
C1046 C77 1.357(13) yes
C1046 C81 1.371(13) yes
C77 C78 1.372(16) yes
C77 H771 0.945 no
C78 C79 1.34(2) yes
C78 H781 0.945 no
C79 C80 1.37(2) yes
C79 H791 0.945 no
C80 C81 1.408(17) yes
C80 H801 0.946 no
C81 H811 0.960 no
C302 N7 1.300(10) yes
C302 C301 1.495(11) yes
N7 O3 1.327(8) yes
C301 C86 1.364(13) yes
C301 C90 1.370(13) yes
C86 C87 1.396(14) yes
C86 H861 0.956 no
C87 C88 1.351(17) yes
C87 H871 0.935 no
C88 C89 1.386(17) yes
C88 H881 0.940 no
C89 C90 1.387(14) yes
C89 H891 0.951 no
C90 H901 0.960 no
C201 C92 1.357(15) yes
C201 C96 1.379(15) yes
C92 C93 1.406(18) yes
C92 H921 0.932 no
C93 C94 1.36(2) yes
C93 H931 0.948 no
C94 C95 1.36(2) yes
C94 H941 0.929 no
C95 C96 1.373(15) yes
C95 H951 0.962 no
C96 H961 0.943 no
C204 C98 1.376(12) yes
C204 C1044 1.389(12) yes
C98 C99 1.379(13) yes
C98 H981 0.961 no
C99 C100 1.370(14) yes
C99 H2044 0.955 no
C100 C1045 1.394(14) yes
C100 H2043 0.959 no
C1045 C1044 1.363(12) yes
C1045 H2042 0.971 no
C1044 H2041 0.964 no
N14 C104 1.182(12) yes
C104 S5 1.609(11) yes
C1032 N17 1.100(17) yes

loop_
_platon_squeeze_void_nr
_platon_squeeze_void_average_x
_platon_squeeze_void_average_y
_platon_squeeze_void_average_z
_platon_squeeze_void_volume
_platon_squeeze_void_count_electrons
_platon_squeeze_void_content
1 0.089 0.795 0.245 138 18 ' '
2 0.589 0.295 0.245 138 18 ' '
3 0.411 0.295 0.255 138 18 ' '
4 0.911 0.795 0.255 138 18 ' '
5 0.089 0.205 0.745 138 18 ' '
6 0.589 0.705 0.745 138 18 ' '
7 0.411 0.705 0.755 138 18 ' '
8 0.911 0.205 0.755 138 18 ' '
